data_4076429
loop_
_publ_author_name
'Panda, Tarun K.'
'Yamamoto, Keishi'
'Yamamoto, Koji'
'Kaneko, Hiroshi'
'Yang, Yi'
'Tsurugi, Hayato'
'Mashima, Kazushi'

_publ_section_title
;
 Preparation and Structure of Iminopyrrolyl and Amidopyrrolyl Complexes of
 Group 2 Metals
;
_journal_issue 6
_journal_name_full Organometallics
_journal_page_first 2268
_journal_paper_doi 10.1021/om201210y
_journal_volume 31
_journal_year 2012
_chemical_formula_moiety 'C34 H42 Ca N4 O2'
_chemical_formula_sum 'C34 H42 Ca N4 O2'
_chemical_formula_weight 578.38
_chemical_name_common 2b
_chemical_name_systematic
;
 ?
;
_space_group_IT_number 2
_symmetry_cell_setting triclinic
_symmetry_space_group_name_Hall '-P 1'
_symmetry_space_group_name_H-M 'P -1'
_atom_sites_solution_hydrogens geom
_atom_sites_solution_primary direct
_atom_sites_solution_secondary difmap
_audit_creation_method SHELXL-97
_cell_angle_alpha 91.323(5)
_cell_angle_beta 93.428(5)
_cell_angle_gamma 104.213(5)
_cell_formula_units_Z 2
_cell_length_a 9.464(5)
_cell_length_b 12.651(5)
_cell_length_c 13.610(5)
_cell_measurement_temperature 120(2)
_cell_measurement_theta_max 30.5
_cell_measurement_theta_min 3.0
_cell_volume 1575.6(12)
_computing_cell_refinement 'RAPID-AUTO (Rigaku, 1998)'
_computing_data_collection 'RAPID-AUTO (Rigaku, 1998)'
_computing_data_reduction 'teXan (Rigaku/MSC, 2004)'
_computing_molecular_graphics Ortep-32
_computing_publication_material WinGX
_computing_structure_refinement 'SHELXL-97 (Sheldrick, 2008)'
_computing_structure_solution 'SIR 97'
_diffrn_ambient_temperature 120(2)
_diffrn_measured_fraction_theta_full 0.998
_diffrn_measured_fraction_theta_max 0.998
_diffrn_measurement_device_type 'Rigaku RAXIS-RAPID Imaging Plate'
_diffrn_measurement_method \w
_diffrn_radiation_monochromator graphite
_diffrn_radiation_source 'fine-focus sealed tube'
_diffrn_radiation_type MoK\a
_diffrn_radiation_wavelength 0.71069
_diffrn_reflns_av_R_equivalents 0.1798
_diffrn_reflns_av_sigmaI/netI 0.1438
_diffrn_reflns_limit_h_max 11
_diffrn_reflns_limit_h_min -11
_diffrn_reflns_limit_k_max 14
_diffrn_reflns_limit_k_min -14
_diffrn_reflns_limit_l_max 16
_diffrn_reflns_limit_l_min -16
_diffrn_reflns_number 20049
_diffrn_reflns_theta_full 24.80
_diffrn_reflns_theta_max 24.80
_diffrn_reflns_theta_min 3.00
_exptl_absorpt_coefficient_mu 0.235
_exptl_absorpt_correction_T_max 0.955
_exptl_absorpt_correction_T_min 0.942
_exptl_absorpt_correction_type empirical
_exptl_absorpt_process_details ABSCOR
_exptl_crystal_colour colorless
_exptl_crystal_density_diffrn 1.219
_exptl_crystal_density_method 'not measured'
_exptl_crystal_description block
_exptl_crystal_F_000 620
_exptl_crystal_size_max 0.25
_exptl_crystal_size_mid 0.21
_exptl_crystal_size_min 0.20
_refine_diff_density_max 0.428
_refine_diff_density_min -0.408
_refine_diff_density_rms 0.075
_refine_ls_extinction_method none
_refine_ls_goodness_of_fit_ref 1.026
_refine_ls_hydrogen_treatment constr
_refine_ls_matrix_type full
_refine_ls_number_parameters 377
_refine_ls_number_reflns 5410
_refine_ls_number_restraints 0
_refine_ls_restrained_S_all 1.026
_refine_ls_R_factor_all 0.1707
_refine_ls_R_factor_gt 0.0800
_refine_ls_shift/su_max 0.000
_refine_ls_shift/su_mean 0.000
_refine_ls_structure_factor_coef Fsqd
_refine_ls_weighting_details 'calc w=1/[\s^2^(Fo^2^)+(0.0985P)^2^+0.0000P] where P=(Fo^2^+2Fc^2^)/3'
_refine_ls_weighting_scheme calc
_refine_ls_wR_factor_gt 0.1711
_refine_ls_wR_factor_ref 0.2305
_reflns_number_gt 2581
_reflns_number_total 5410
_reflns_threshold_expression >2\s(I)
_cod_data_source_file om201210y_si_002.cif
_cod_data_source_block 2b
_cod_database_code 4076429

loop_
_symmetry_equiv_pos_as_xyz
'x, y, z'
'-x, -y, -z'

loop_
_atom_site_label
_atom_site_type_symbol
_atom_site_fract_x
_atom_site_fract_y
_atom_site_fract_z
_atom_site_U_iso_or_equiv
_atom_site_adp_type
_atom_site_occupancy
_atom_site_symmetry_multiplicity
_atom_site_calc_flag
_atom_site_refinement_flags
Ca1 Ca 0.5000 0.5000 0.0000 0.0374(4) Uani 1 2 d S
Ca2 Ca 0.5000 0.0000 0.5000 0.0464(5) Uani 1 2 d S
O1 O 0.5118(4) 0.3168(3) -0.0109(3) 0.0521(10) Uani 1 1 d .
N1 N 0.2951(5) 0.4449(3) 0.0989(3) 0.0410(11) Uani 1 1 d .
N2 N 0.2731(4) 0.4495(3) -0.1054(3) 0.0351(10) Uani 1 1 d .
N3 N 0.6131(5) 0.1573(4) 0.6011(3) 0.0519(13) Uani 1 1 d .
N4 N 0.7431(5) 0.0866(4) 0.4426(3) 0.0469(12) Uani 1 1 d .
C1 C 0.2679(6) 0.4208(4) 0.1926(4) 0.0454(14) Uani 1 1 d .
H1 H 0.3383 0.4420 0.2467 0.054 Uiso 1 1 calc R
C2 C 0.1243(6) 0.3608(5) 0.2016(4) 0.0469(15) Uani 1 1 d .
H2 H 0.0807 0.3344 0.2602 0.056 Uiso 1 1 calc R
C3 C 0.0582(6) 0.3478(4) 0.1059(4) 0.0427(14) Uani 1 1 d .
H3 H -0.0398 0.3105 0.0865 0.051 Uiso 1 1 calc R
C4 C 0.1639(5) 0.4002(4) 0.0446(4) 0.0365(13) Uani 1 1 d .
C5 C 0.1548(5) 0.4097(4) -0.0613(4) 0.0346(12) Uani 1 1 d .
C6 C 0.0056(5) 0.3700(4) -0.1147(4) 0.0420(14) Uani 1 1 d .
H6A H -0.0407 0.4310 -0.1211 0.063 Uiso 1 1 calc R
H6B H -0.0551 0.3128 -0.0773 0.063 Uiso 1 1 calc R
H6C H 0.0160 0.3405 -0.1804 0.063 Uiso 1 1 calc R
C7 C 0.2686(5) 0.4581(4) -0.2097(4) 0.0362(13) Uani 1 1 d .
C8 C 0.3524(5) 0.4050(4) -0.2624(4) 0.0414(14) Uani 1 1 d .
H8 H 0.4092 0.3629 -0.2288 0.050 Uiso 1 1 calc R
C9 C 0.3549(6) 0.4120(5) -0.3639(4) 0.0461(14) Uani 1 1 d .
H9 H 0.4105 0.3724 -0.3989 0.055 Uiso 1 1 calc R
C10 C 0.2781(6) 0.4757(5) -0.4152(4) 0.0472(15) Uani 1 1 d .
C11 C 0.1976(6) 0.5305(5) -0.3619(4) 0.0513(16) Uani 1 1 d .
H11 H 0.1434 0.5745 -0.3953 0.062 Uiso 1 1 calc R
C12 C 0.1937(6) 0.5232(5) -0.2604(4) 0.0485(15) Uani 1 1 d .
H12 H 0.1388 0.5633 -0.2254 0.058 Uiso 1 1 calc R
C13 C 0.2810(7) 0.4849(5) -0.5262(4) 0.0621(18) Uani 1 1 d .
H13A H 0.1846 0.4491 -0.5574 0.093 Uiso 1 1 calc R
H13B H 0.3542 0.4496 -0.5504 0.093 Uiso 1 1 calc R
H13C H 0.3061 0.5621 -0.5423 0.093 Uiso 1 1 calc R
C14 C 0.3925(6) 0.2204(4) -0.0310(4) 0.0542(16) Uani 1 1 d .
H14A H 0.3415 0.2244 -0.0959 0.065 Uiso 1 1 calc R
H14B H 0.3211 0.2139 0.0202 0.065 Uiso 1 1 calc R
C15 C 0.4600(6) 0.1240(5) -0.0304(5) 0.0601(17) Uani 1 1 d .
H15A H 0.4196 0.0731 -0.0872 0.072 Uiso 1 1 calc R
H15B H 0.4414 0.0840 0.0311 0.072 Uiso 1 1 calc R
C16 C 0.6220(6) 0.1725(5) -0.0372(5) 0.0616(17) Uani 1 1 d .
H16A H 0.6804 0.1291 -0.0009 0.074 Uiso 1 1 calc R
H16B H 0.6478 0.1761 -0.1066 0.074 Uiso 1 1 calc R
C17 C 0.6469(6) 0.2839(5) 0.0092(4) 0.0527(16) Uani 1 1 d .
H17A H 0.6695 0.2826 0.0811 0.063 Uiso 1 1 calc R
H17B H 0.7292 0.3350 -0.0197 0.063 Uiso 1 1 calc R
C18 C 0.5875(6) 0.2138(5) 0.6810(4) 0.0510(16) Uani 1 1 d .
H18 H 0.4977 0.1983 0.7119 0.061 Uiso 1 1 calc R
C19 C 0.7080(6) 0.2972(5) 0.7123(4) 0.0538(16) Uani 1 1 d .
H19 H 0.7155 0.3473 0.7666 0.065 Uiso 1 1 calc R
C20 C 0.8150(6) 0.2928(5) 0.6488(4) 0.0472(15) Uani 1 1 d .
H20 H 0.9108 0.3393 0.6512 0.057 Uiso 1 1 calc R
C21 C 0.7557(6) 0.2071(4) 0.5804(4) 0.0407(13) Uani 1 1 d .
C22 C 0.8201(6) 0.1678(4) 0.4992(4) 0.0434(14) Uani 1 1 d .
C23 C 0.9782(6) 0.2231(5) 0.4841(4) 0.0540(16) Uani 1 1 d .
H23A H 0.9822 0.2752 0.4316 0.081 Uiso 1 1 calc R
H23B H 1.0296 0.1679 0.4655 0.081 Uiso 1 1 calc R
H23C H 1.0249 0.2617 0.5454 0.081 Uiso 1 1 calc R
C24 C 0.8051(6) 0.0470(5) 0.3605(4) 0.0446(14) Uani 1 1 d .
C25 C 0.8155(6) -0.0605(5) 0.3597(4) 0.0531(16) Uani 1 1 d .
H25 H 0.7797 -0.1057 0.4122 0.064 Uiso 1 1 calc R
C26 C 0.8779(6) -0.1028(5) 0.2826(4) 0.0524(15) Uani 1 1 d .
H26 H 0.8886 -0.1754 0.2845 0.063 Uiso 1 1 calc R
C27 C 0.9248(6) -0.0396(5) 0.2026(4) 0.0498(15) Uani 1 1 d .
C28 C 0.9057(6) 0.0641(5) 0.2020(4) 0.0519(16) Uani 1 1 d .
H28 H 0.9338 0.1074 0.1470 0.062 Uiso 1 1 calc R
C29 C 0.8460(5) 0.1082(5) 0.2797(4) 0.0463(14) Uani 1 1 d .
H29 H 0.8336 0.1803 0.2769 0.056 Uiso 1 1 calc R
C30 C 0.9982(7) -0.0839(5) 0.1207(4) 0.0638(18) Uani 1 1 d .
H30A H 1.0361 -0.0254 0.0761 0.096 Uiso 1 1 calc R
H30B H 0.9270 -0.1431 0.0840 0.096 Uiso 1 1 calc R
H30C H 1.0790 -0.1117 0.1490 0.096 Uiso 1 1 calc R
O2 O 0.6144(4) -0.1129(3) 0.5976(3) 0.0618(12) Uani 1 1 d .
C32 C 0.5355(7) -0.2045(6) 0.7384(5) 0.0682(19) Uani 1 1 d .
H32A H 0.5318 -0.2737 0.7718 0.082 Uiso 1 1 calc R
H32B H 0.4499 -0.1772 0.7546 0.082 Uiso 1 1 calc R
C31 C 0.5412(7) -0.2193(5) 0.6286(5) 0.0684(19) Uani 1 1 d .
H31A H 0.5967 -0.2737 0.6129 0.082 Uiso 1 1 calc R
H31B H 0.4416 -0.2433 0.5961 0.082 Uiso 1 1 calc R
C33 C 0.6781(7) -0.1199(6) 0.7670(5) 0.079(2) Uani 1 1 d .
H33A H 0.6609 -0.0618 0.8113 0.095 Uiso 1 1 calc R
H33B H 0.7499 -0.1544 0.8008 0.095 Uiso 1 1 calc R
C34 C 0.7320(6) -0.0740(6) 0.6714(4) 0.0657(19) Uani 1 1 d .
H34A H 0.7587 0.0067 0.6763 0.079 Uiso 1 1 calc R
H34B H 0.8191 -0.0992 0.6547 0.079 Uiso 1 1 calc R

loop_
_atom_site_aniso_label
_atom_site_aniso_U_11
_atom_site_aniso_U_22
_atom_site_aniso_U_33
_atom_site_aniso_U_23
_atom_site_aniso_U_13
_atom_site_aniso_U_12
Ca1 0.0340(8) 0.0381(10) 0.0398(9) -0.0004(7) 0.0013(7) 0.0090(7)
Ca2 0.0411(9) 0.0528(11) 0.0419(9) -0.0064(8) 0.0064(7) 0.0048(8)
O1 0.036(2) 0.041(2) 0.080(3) -0.002(2) 0.007(2) 0.0114(18)
N1 0.048(3) 0.040(3) 0.035(2) 0.000(2) 0.003(2) 0.011(2)
N2 0.028(2) 0.040(3) 0.037(2) -0.0033(19) 0.0031(19) 0.0062(19)
N3 0.048(3) 0.058(3) 0.050(3) -0.012(2) 0.007(2) 0.015(2)
N4 0.052(3) 0.040(3) 0.049(3) 0.001(2) 0.008(2) 0.012(2)
C1 0.049(3) 0.048(4) 0.039(3) -0.004(3) 0.006(3) 0.012(3)
C2 0.048(3) 0.056(4) 0.043(3) 0.015(3) 0.019(3) 0.019(3)
C3 0.035(3) 0.049(4) 0.045(3) 0.010(3) 0.008(3) 0.009(3)
C4 0.031(3) 0.039(3) 0.040(3) -0.005(2) -0.002(2) 0.010(2)
C5 0.030(3) 0.031(3) 0.044(3) -0.002(2) 0.001(2) 0.010(2)
C6 0.029(3) 0.049(4) 0.046(3) 0.002(3) 0.004(2) 0.004(3)
C7 0.034(3) 0.042(3) 0.034(3) 0.003(2) 0.006(2) 0.011(3)
C8 0.039(3) 0.042(3) 0.045(3) 0.013(3) 0.004(3) 0.012(3)
C9 0.050(3) 0.051(4) 0.043(3) 0.005(3) 0.013(3) 0.021(3)
C10 0.045(3) 0.057(4) 0.036(3) 0.002(3) 0.008(3) 0.005(3)
C11 0.049(3) 0.060(4) 0.045(4) 0.011(3) -0.001(3) 0.014(3)
C12 0.048(3) 0.056(4) 0.046(3) 0.000(3) 0.007(3) 0.021(3)
C13 0.063(4) 0.083(5) 0.039(3) 0.010(3) 0.007(3) 0.015(4)
C14 0.057(4) 0.041(4) 0.063(4) 0.001(3) 0.002(3) 0.010(3)
C15 0.065(4) 0.044(4) 0.072(4) 0.001(3) 0.005(3) 0.015(3)
C16 0.063(4) 0.051(4) 0.078(4) 0.009(3) 0.010(3) 0.025(3)
C17 0.044(3) 0.048(4) 0.071(4) 0.002(3) 0.010(3) 0.018(3)
C18 0.053(4) 0.061(4) 0.042(3) -0.005(3) -0.001(3) 0.021(3)
C19 0.058(4) 0.055(4) 0.047(4) -0.012(3) -0.008(3) 0.015(3)
C20 0.042(3) 0.054(4) 0.044(3) -0.002(3) -0.005(3) 0.009(3)
C21 0.041(3) 0.038(3) 0.042(3) 0.001(3) 0.002(3) 0.008(3)
C22 0.050(3) 0.034(3) 0.046(3) 0.001(3) 0.000(3) 0.009(3)
C23 0.045(3) 0.054(4) 0.058(4) 0.008(3) 0.006(3) 0.002(3)
C24 0.046(3) 0.043(4) 0.045(3) -0.002(3) 0.011(3) 0.009(3)
C25 0.050(4) 0.053(4) 0.053(4) 0.006(3) 0.012(3) 0.004(3)
C26 0.056(4) 0.041(4) 0.063(4) 0.002(3) 0.009(3) 0.016(3)
C27 0.049(3) 0.046(4) 0.054(4) -0.006(3) 0.006(3) 0.012(3)
C28 0.051(4) 0.051(4) 0.047(3) 0.003(3) 0.011(3) 0.000(3)
C29 0.042(3) 0.046(4) 0.056(4) 0.007(3) 0.015(3) 0.016(3)
C30 0.070(4) 0.061(4) 0.065(4) -0.007(3) 0.017(3) 0.021(4)
O2 0.056(3) 0.065(3) 0.056(3) 0.007(2) -0.007(2) 0.002(2)
C32 0.057(4) 0.084(5) 0.070(5) 0.028(4) 0.017(4) 0.026(4)
C31 0.071(4) 0.054(4) 0.080(5) 0.004(4) -0.007(4) 0.017(4)
C33 0.068(5) 0.100(6) 0.062(4) 0.007(4) 0.010(4) 0.004(4)
C34 0.048(4) 0.095(6) 0.050(4) 0.007(4) -0.002(3) 0.012(4)

loop_
_atom_type_symbol
_atom_type_description
_atom_type_scat_dispersion_real
_atom_type_scat_dispersion_imag
_atom_type_scat_source
C C 0.0030 0.0020 'International Tables Vol C Tables 4.2.6.8 and 6.1.1.4'
H H 0.0000 0.0000 'International Tables Vol C Tables 4.2.6.8 and 6.1.1.4'
Ca Ca 0.2260 0.3060 'International Tables Vol C Tables 4.2.6.8 and 6.1.1.4'
N N 0.0060 0.0030 'International Tables Vol C Tables 4.2.6.8 and 6.1.1.4'
O O 0.0110 0.0060 'International Tables Vol C Tables 4.2.6.8 and 6.1.1.4'

loop_
_geom_angle_atom_site_label_1
_geom_angle_atom_site_label_2
_geom_angle_atom_site_label_3
_geom_angle
_geom_angle_site_symmetry_1
_geom_angle_site_symmetry_3
O1 Ca1 O1 180.0 2_665 .
O1 Ca1 N1 88.38(14) 2_665 2_665
O1 Ca1 N1 91.62(14) . 2_665
O1 Ca1 N1 91.62(14) 2_665 .
O1 Ca1 N1 88.38(14) . .
N1 Ca1 N1 180.0(2) 2_665 .
O1 Ca1 N2 91.59(13) 2_665 .
O1 Ca1 N2 88.41(13) . .
N1 Ca1 N2 110.01(14) 2_665 .
N1 Ca1 N2 69.99(14) . .
O1 Ca1 N2 88.41(13) 2_665 2_665
O1 Ca1 N2 91.59(13) . 2_665
N1 Ca1 N2 69.99(14) 2_665 2_665
N1 Ca1 N2 110.01(14) . 2_665
N2 Ca1 N2 180.0 . 2_665
O2 Ca2 N3 92.03(15) . .
O2 Ca2 N4 87.94(15) . .
N3 Ca2 N4 69.94(15) . .
C17 O1 C14 109.3(4) . .
C17 O1 Ca1 122.4(3) . .
C14 O1 Ca1 128.1(3) . .
C1 N1 C4 105.1(4) . .
C1 N1 Ca1 139.2(4) . .
C4 N1 Ca1 113.8(3) . .
C5 N2 C7 120.8(4) . .
C5 N2 Ca1 116.0(3) . .
C7 N2 Ca1 123.1(3) . .
C18 N3 C21 104.9(4) . .
C18 N3 Ca2 140.1(4) . .
C21 N3 Ca2 114.8(3) . .
C22 N4 C24 120.6(5) . .
C22 N4 Ca2 114.7(4) . .
C24 N4 Ca2 124.4(3) . .
N1 C1 C2 112.4(5) . .
N1 C1 H1 123.8 . .
C2 C1 H1 123.8 . .
C3 C2 C1 105.4(5) . .
C3 C2 H2 127.3 . .
C1 C2 H2 127.3 . .
C4 C3 C2 106.7(4) . .
C4 C3 H3 126.7 . .
C2 C3 H3 126.7 . .
N1 C4 C3 110.5(4) . .
N1 C4 C5 119.8(4) . .
C3 C4 C5 129.7(4) . .
N2 C5 C4 119.3(4) . .
N2 C5 C6 123.5(4) . .
C4 C5 C6 117.2(4) . .
C5 C6 H6A 109.5 . .
C5 C6 H6B 109.5 . .
H6A C6 H6B 109.5 . .
C5 C6 H6C 109.5 . .
H6A C6 H6C 109.5 . .
H6B C6 H6C 109.5 . .
C8 C7 C12 117.9(5) . .
C8 C7 N2 118.2(5) . .
C12 C7 N2 123.7(5) . .
C7 C8 C9 120.9(5) . .
C7 C8 H8 119.6 . .
C9 C8 H8 119.6 . .
C10 C9 C8 121.3(5) . .
C10 C9 H9 119.3 . .
C8 C9 H9 119.3 . .
C11 C10 C9 117.5(5) . .
C11 C10 C13 120.6(6) . .
C9 C10 C13 121.8(5) . .
C10 C11 C12 121.5(5) . .
C10 C11 H11 119.3 . .
C12 C11 H11 119.3 . .
C7 C12 C11 120.8(5) . .
C7 C12 H12 119.6 . .
C11 C12 H12 119.6 . .
C10 C13 H13A 109.5 . .
C10 C13 H13B 109.5 . .
H13A C13 H13B 109.5 . .
C10 C13 H13C 109.5 . .
H13A C13 H13C 109.5 . .
H13B C13 H13C 109.5 . .
O1 C14 C15 106.5(5) . .
O1 C14 H14A 110.4 . .
C15 C14 H14A 110.4 . .
O1 C14 H14B 110.4 . .
C15 C14 H14B 110.4 . .
H14A C14 H14B 108.6 . .
C14 C15 C16 105.0(5) . .
C14 C15 H15A 110.7 . .
C16 C15 H15A 110.7 . .
C14 C15 H15B 110.7 . .
C16 C15 H15B 110.7 . .
H15A C15 H15B 108.8 . .
C17 C16 C15 103.9(5) . .
C17 C16 H16A 111.0 . .
C15 C16 H16A 111.0 . .
C17 C16 H16B 111.0 . .
C15 C16 H16B 111.0 . .
H16A C16 H16B 109.0 . .
O1 C17 C16 105.7(4) . .
O1 C17 H17A 110.6 . .
C16 C17 H17A 110.6 . .
O1 C17 H17B 110.6 . .
C16 C17 H17B 110.6 . .
H17A C17 H17B 108.7 . .
N3 C18 C19 111.9(5) . .
N3 C18 H18 124.0 . .
C19 C18 H18 124.0 . .
C20 C19 C18 106.2(5) . .
C20 C19 H19 126.9 . .
C18 C19 H19 126.9 . .
C19 C20 C21 107.0(5) . .
C19 C20 H20 126.5 . .
C21 C20 H20 126.5 . .
N3 C21 C20 109.9(5) . .
N3 C21 C22 120.3(5) . .
C20 C21 C22 129.8(5) . .
N4 C22 C21 119.8(5) . .
N4 C22 C23 123.0(5) . .
C21 C22 C23 117.2(5) . .
C22 C23 H23A 109.5 . .
C22 C23 H23B 109.5 . .
H23A C23 H23B 109.5 . .
C22 C23 H23C 109.5 . .
H23A C23 H23C 109.5 . .
H23B C23 H23C 109.5 . .
C29 C24 C25 118.7(5) . .
C29 C24 N4 123.1(5) . .
C25 C24 N4 118.0(5) . .
C24 C25 C26 120.4(6) . .
C24 C25 H25 119.8 . .
C26 C25 H25 119.8 . .
C25 C26 C27 120.7(6) . .
C25 C26 H26 119.6 . .
C27 C26 H26 119.6 . .
C28 C27 C26 117.9(5) . .
C28 C27 C30 121.3(6) . .
C26 C27 C30 120.8(6) . .
C27 C28 C29 121.9(6) . .
C27 C28 H28 119.0 . .
C29 C28 H28 119.0 . .
C24 C29 C28 120.0(6) . .
C24 C29 H29 120.0 . .
C28 C29 H29 120.0 . .
C27 C30 H30A 109.5 . .
C27 C30 H30B 109.5 . .
H30A C30 H30B 109.5 . .
C27 C30 H30C 109.5 . .
H30A C30 H30C 109.5 . .
H30B C30 H30C 109.5 . .
C34 O2 C31 104.5(4) . .
C34 O2 Ca2 125.0(4) . .
C31 O2 Ca2 124.4(3) . .
C31 C32 C33 102.6(5) . .
C31 C32 H32A 111.2 . .
C33 C32 H32A 111.2 . .
C31 C32 H32B 111.2 . .
C33 C32 H32B 111.2 . .
H32A C32 H32B 109.2 . .
O2 C31 C32 104.4(5) . .
O2 C31 H31A 110.9 . .
C32 C31 H31A 110.9 . .
O2 C31 H31B 110.9 . .
C32 C31 H31B 110.9 . .
H31A C31 H31B 108.9 . .
C34 C33 C32 105.1(5) . .
C34 C33 H33A 110.7 . .
C32 C33 H33A 110.7 . .
C34 C33 H33B 110.7 . .
C32 C33 H33B 110.7 . .
H33A C33 H33B 108.8 . .
O2 C34 C33 106.6(5) . .
O2 C34 H34A 110.4 . .
C33 C34 H34A 110.4 . .
O2 C34 H34B 110.4 . .
C33 C34 H34B 110.4 . .
H34A C34 H34B 108.6 . .

loop_
_geom_bond_atom_site_label_1
_geom_bond_atom_site_label_2
_geom_bond_distance
_geom_bond_site_symmetry_2
Ca1 O1 2.349(4) 2_665
Ca1 O1 2.349(4) .
Ca1 N1 2.398(4) 2_665
Ca1 N1 2.398(4) .
Ca1 N2 2.448(4) .
Ca1 N2 2.448(4) 2_665
Ca2 O2 2.377(4) .
Ca2 N3 2.377(4) .
Ca2 N4 2.474(5) .
O1 C17 1.452(6) .
O1 C14 1.452(6) .
N1 C1 1.343(6) .
N1 C4 1.391(6) .
N2 C5 1.299(6) .
N2 C7 1.425(6) .
N3 C18 1.354(6) .
N3 C21 1.390(6) .
N4 C22 1.307(6) .
N4 C24 1.428(7) .
C1 C2 1.399(7) .
C1 H1 0.9500 .
C2 C3 1.399(7) .
C2 H2 0.9500 .
C3 C4 1.391(7) .
C3 H3 0.9500 .
C4 C5 1.448(7) .
C5 C6 1.512(6) .
C6 H6A 0.9800 .
C6 H6B 0.9800 .
C6 H6C 0.9800 .
C7 C8 1.380(7) .
C7 C12 1.382(7) .
C8 C9 1.387(7) .
C8 H8 0.9500 .
C9 C10 1.384(8) .
C9 H9 0.9500 .
C10 C11 1.375(8) .
C10 C13 1.519(7) .
C11 C12 1.389(7) .
C11 H11 0.9500 .
C12 H12 0.9500 .
C13 H13A 0.9800 .
C13 H13B 0.9800 .
C13 H13C 0.9800 .
C14 C15 1.509(8) .
C14 H14A 0.9900 .
C14 H14B 0.9900 .
C15 C16 1.515(8) .
C15 H15A 0.9900 .
C15 H15B 0.9900 .
C16 C17 1.489(8) .
C16 H16A 0.9900 .
C16 H16B 0.9900 .
C17 H17A 0.9900 .
C17 H17B 0.9900 .
C18 C19 1.388(7) .
C18 H18 0.9500 .
C19 C20 1.380(8) .
C19 H19 0.9500 .
C20 C21 1.396(7) .
C20 H20 0.9500 .
C21 C22 1.430(7) .
C22 C23 1.516(7) .
C23 H23A 0.9800 .
C23 H23B 0.9800 .
C23 H23C 0.9800 .
C24 C29 1.379(7) .
C24 C25 1.388(8) .
C25 C26 1.393(8) .
C25 H25 0.9500 .
C26 C27 1.394(8) .
C26 H26 0.9500 .
C27 C28 1.368(8) .
C27 C30 1.515(8) .
C28 C29 1.395(7) .
C28 H28 0.9500 .
C29 H29 0.9500 .
C30 H30A 0.9800 .
C30 H30B 0.9800 .
C30 H30C 0.9800 .
O2 C34 1.437(6) .
O2 C31 1.439(7) .
C32 C31 1.507(9) .
C32 C33 1.526(8) .
C32 H32A 0.9900 .
C32 H32B 0.9900 .
C31 H31A 0.9900 .
C31 H31B 0.9900 .
C33 C34 1.503(8) .
C33 H33A 0.9900 .
C33 H33B 0.9900 .
C34 H34A 0.9900 .
C34 H34B 0.9900 .
